data_4131214
loop_
_publ_author_name
'Kosai, Tomoyuki'
'Ishida, Shintaro'
'Iwamoto, Takeaki'

_publ_section_title
;
 Pentasila-1,4-diene: Homoconjugation between Si&#x2550;Si Double Bonds
 via a SiMe(2) Unit.
;
_journal_issue 1
_journal_name_full 'Journal of the American Chemical Society'
_journal_page_first 99
_journal_page_last 102
_journal_paper_doi 10.1021/jacs.6b11912
_journal_volume 139
_journal_year 2017
_chemical_formula_moiety 'C28 H60 Si7'
_chemical_formula_sum 'C28 H60 Si7'
_chemical_formula_weight 593.39
_space_group_crystal_system triclinic
_space_group_IT_number 2
_space_group_name_Hall '-P 1'
_space_group_name_H-M_alt 'P -1'
_atom_sites_solution_hydrogens geom
_audit_creation_method SHELXL-2014
_cell_angle_alpha 76.4250(10)
_cell_angle_beta 84.2850(10)
_cell_angle_gamma 61.8130(10)
_cell_formula_units_Z 2
_cell_length_a 11.4390(12)
_cell_length_b 11.5269(12)
_cell_length_c 16.3097(17)
_cell_measurement_reflns_used 8338
_cell_measurement_temperature 100(2)
_cell_measurement_theta_max 27.82
_cell_measurement_theta_min 2.24
_cell_volume 1842.4(3)
_computing_cell_refinement 'Bruker SAINT'
_computing_data_collection 'Bruker APEX2'
_computing_data_reduction 'Bruker SAINT'
_computing_molecular_graphics 'Bruker SHELXTL'
_computing_publication_material 'Bruker SHELXTL'
_computing_structure_refinement 'SHELXL-2014 (Sheldrick 2014)'
_computing_structure_solution 'SHELXS-97 (Sheldrick 2008)'
_diffrn_ambient_temperature 100(2)
_diffrn_detector_area_resol_mean 8.333
_diffrn_measured_fraction_theta_full 0.950
_diffrn_measured_fraction_theta_max 0.978
_diffrn_measurement_device_type 'Bruker APEXII CCD area detector'
_diffrn_measurement_method 'phi and omega scans'
_diffrn_radiation_monochromator 'Bruker Helios multilayer confocal mirror'
_diffrn_radiation_source 'Bruker TXS fine-focus rotating anode'
_diffrn_radiation_type MoK\a
_diffrn_radiation_wavelength 0.71073
_diffrn_reflns_av_R_equivalents 0.0120
_diffrn_reflns_av_unetI/netI 0.0183
_diffrn_reflns_Laue_measured_fraction_full 0.950
_diffrn_reflns_Laue_measured_fraction_max 0.978
_diffrn_reflns_limit_h_max 13
_diffrn_reflns_limit_h_min -13
_diffrn_reflns_limit_k_max 13
_diffrn_reflns_limit_k_min -13
_diffrn_reflns_limit_l_max 19
_diffrn_reflns_limit_l_min -12
_diffrn_reflns_number 8804
_diffrn_reflns_point_group_measured_fraction_full 0.950
_diffrn_reflns_point_group_measured_fraction_max 0.978
_diffrn_reflns_theta_full 25.242
_diffrn_reflns_theta_max 24.998
_diffrn_reflns_theta_min 2.020
_exptl_absorpt_coefficient_mu 0.275
_exptl_absorpt_correction_T_max 0.9471
_exptl_absorpt_correction_T_min 0.9471
_exptl_absorpt_correction_type empirical
_exptl_absorpt_process_details 'SADABS Sheldrick 1996'
_exptl_crystal_colour orange
_exptl_crystal_density_diffrn 1.070
_exptl_crystal_description plate
_exptl_crystal_F_000 652
_exptl_crystal_size_max 0.200
_exptl_crystal_size_mid 0.200
_exptl_crystal_size_min 0.200
_refine_diff_density_max 0.315
_refine_diff_density_min -0.279
_refine_diff_density_rms 0.044
_refine_ls_extinction_method none
_refine_ls_goodness_of_fit_ref 1.040
_refine_ls_hydrogen_treatment constr
_refine_ls_matrix_type full
_refine_ls_number_parameters 334
_refine_ls_number_reflns 6346
_refine_ls_number_restraints 0
_refine_ls_restrained_S_all 1.040
_refine_ls_R_factor_all 0.0284
_refine_ls_R_factor_gt 0.0268
_refine_ls_shift/su_max 0.001
_refine_ls_shift/su_mean 0.000
_refine_ls_structure_factor_coef Fsqd
_refine_ls_weighting_details 'w=1/[\s^2^(Fo^2^)+(0.0332P)^2^+1.0630P] where P=(Fo^2^+2Fc^2^)/3'
_refine_ls_weighting_scheme calc
_refine_ls_wR_factor_gt 0.0712
_refine_ls_wR_factor_ref 0.0728
_reflns_Friedel_coverage 0.000
_reflns_number_gt 5955
_reflns_number_total 6346
_reflns_threshold_expression 'I > 2\s(I)'
_cod_data_source_file ja6b11912_si_002.cif
_cod_data_source_block Compound3_si362a
_cod_database_code 4131214
_shelx_space_group_comment
;
The symmetry employed for this shelxl refinement is uniquely defined
by the following loop, which should always be used as a source of
symmetry information in preference to the above space-group names.
They are only intended as comments.
;
_shelx_estimated_absorpt_t_min 0.947
_shelx_estimated_absorpt_t_max 0.947
_shelxl_version_number 2014-3

loop_
_space_group_symop_operation_xyz
'x, y, z'
'-x, -y, -z'

loop_
_atom_site_label
_atom_site_type_symbol
_atom_site_fract_x
_atom_site_fract_y
_atom_site_fract_z
_atom_site_U_iso_or_equiv
_atom_site_adp_type
_atom_site_occupancy
_atom_site_site_symmetry_order
_atom_site_calc_flag
_atom_site_refinement_flags_posn
_atom_site_refinement_flags_adp
Si1 Si 0.97976(4) 0.33301(4) 0.28760(2) 0.01426(9) Uani 1 1 d . .
Si2 Si 0.98650(4) 0.19335(4) 0.21517(3) 0.02180(10) Uani 1 1 d . .
C1 C 0.83985(13) 0.49933(13) 0.30778(8) 0.0148(3) Uani 1 1 d . .
C2 C 0.89658(13) 0.51157(14) 0.38757(9) 0.0167(3) Uani 1 1 d . .
H1 H 0.8591 0.6078 0.3895 0.020 Uiso 1 1 calc R U
H2 H 0.8691 0.4660 0.4392 0.020 Uiso 1 1 calc R U
C3 C 1.04888(13) 0.44805(14) 0.38584(9) 0.0165(3) Uani 1 1 d . .
H3 H 1.0827 0.4385 0.4419 0.020 Uiso 1 1 calc R U
H4 H 1.0758 0.5083 0.3440 0.020 Uiso 1 1 calc R U
C4 C 1.11232(13) 0.30559(13) 0.36236(8) 0.0145(3) Uani 1 1 d . .
Si3 Si 1.16616(4) 0.00925(4) 0.17094(3) 0.02259(10) Uani 1 1 d . .
C5 C 0.83889(14) 0.23570(14) 0.14824(9) 0.0177(3) Uani 1 1 d . .
C6 C 0.82373(15) 0.30440(14) 0.06298(9) 0.0211(3) Uani 1 1 d . .
C7 C 0.71726(16) 0.32769(15) 0.01529(9) 0.0252(3) Uani 1 1 d . .
H5 H 0.7059 0.3778 -0.0412 0.030 Uiso 1 1 calc R U
C8 C 0.62761(15) 0.28037(16) 0.04732(10) 0.0258(3) Uani 1 1 d . .
C9 C 0.64690(15) 0.20669(16) 0.12991(10) 0.0240(3) Uani 1 1 d . .
H6 H 0.5879 0.1710 0.1526 0.029 Uiso 1 1 calc R U
C10 C 0.74994(14) 0.18356(14) 0.18043(9) 0.0203(3) Uani 1 1 d . .
C11 C 0.92432(17) 0.34599(17) 0.01817(10) 0.0302(4) Uani 1 1 d . .
H7 H 0.9813 0.2810 -0.0160 0.045 Uiso 1 1 calc R U
H8 H 0.9787 0.3484 0.0599 0.045 Uiso 1 1 calc R U
H9 H 0.8782 0.4356 -0.0184 0.045 Uiso 1 1 calc R U
C12 C 0.51476(17) 0.3041(2) -0.00618(12) 0.0392(4) Uani 1 1 d . .
H10 H 0.4549 0.4010 -0.0221 0.059 Uiso 1 1 calc R U
H11 H 0.4658 0.2582 0.0260 0.059 Uiso 1 1 calc R U
H12 H 0.5503 0.2686 -0.0572 0.059 Uiso 1 1 calc R U
C13 C 0.76415(17) 0.09784(17) 0.26805(10) 0.0304(4) Uani 1 1 d . .
H13 H 0.7222 0.1562 0.3086 0.046 Uiso 1 1 calc R U
H14 H 0.8585 0.0404 0.2825 0.046 Uiso 1 1 calc R U
H15 H 0.7211 0.0413 0.2699 0.046 Uiso 1 1 calc R U
C14 C 1.29105(17) 0.05306(18) 0.10675(11) 0.0343(4) Uani 1 1 d . .
H16 H 1.3574 -0.0254 0.0856 0.051 Uiso 1 1 calc R U
H17 H 1.3348 0.0795 0.1421 0.051 Uiso 1 1 calc R U
H18 H 1.2460 0.1280 0.0591 0.051 Uiso 1 1 calc R U
C15 C 1.08556(18) -0.03814(18) 0.09945(12) 0.0362(4) Uani 1 1 d . .
H19 H 1.0408 0.0386 0.0526 0.054 Uiso 1 1 calc R U
H20 H 1.0204 -0.0631 0.1311 0.054 Uiso 1 1 calc R U
H21 H 1.1532 -0.1148 0.0771 0.054 Uiso 1 1 calc R U
C16 C 1.25142(17) -0.14383(16) 0.25648(11) 0.0324(4) Uani 1 1 d . .
H22 H 1.1851 -0.1646 0.2900 0.049 Uiso 1 1 calc R U
H23 H 1.3022 -0.1267 0.2929 0.049 Uiso 1 1 calc R U
H24 H 1.3117 -0.2203 0.2313 0.049 Uiso 1 1 calc R U
Si4 Si 0.81077(4) 0.65061(4) 0.21784(2) 0.01720(9) Uani 1 1 d . .
C17 C 0.80873(16) 0.61331(16) 0.11302(9) 0.0262(3) Uani 1 1 d . .
H25 H 0.7682 0.6979 0.0709 0.039 Uiso 1 1 calc R U
H26 H 0.7571 0.5645 0.1164 0.039 Uiso 1 1 calc R U
H27 H 0.8998 0.5578 0.0967 0.039 Uiso 1 1 calc R U
C18 C 0.65186(16) 0.80453(15) 0.22903(11) 0.0294(4) Uani 1 1 d . .
H28 H 0.6440 0.8804 0.1833 0.044 Uiso 1 1 calc R U
H29 H 0.6520 0.8266 0.2835 0.044 Uiso 1 1 calc R U
H30 H 0.5766 0.7870 0.2261 0.044 Uiso 1 1 calc R U
C19 C 0.93688(16) 0.71185(15) 0.21494(10) 0.0262(3) Uani 1 1 d . .
H31 H 1.0245 0.6416 0.2037 0.039 Uiso 1 1 calc R U
H32 H 0.9391 0.7329 0.2694 0.039 Uiso 1 1 calc R U
H33 H 0.9130 0.7930 0.1702 0.039 Uiso 1 1 calc R U
Si5 Si 0.67710(4) 0.49330(4) 0.33827(2) 0.01663(9) Uani 1 1 d . .
C20 C 0.57079(15) 0.62432(16) 0.40060(10) 0.0261(3) Uani 1 1 d . .
H34 H 0.5493 0.7141 0.3663 0.039 Uiso 1 1 calc R U
H35 H 0.6189 0.6090 0.4517 0.039 Uiso 1 1 calc R U
H36 H 0.4886 0.6181 0.4163 0.039 Uiso 1 1 calc R U
C21 C 0.58262(14) 0.51614(15) 0.24370(9) 0.0218(3) Uani 1 1 d . .
H37 H 0.4985 0.5154 0.2616 0.033 Uiso 1 1 calc R U
H38 H 0.6351 0.4426 0.2144 0.033 Uiso 1 1 calc R U
H39 H 0.5647 0.6024 0.2055 0.033 Uiso 1 1 calc R U
C22 C 0.70517(15) 0.33055(16) 0.41195(10) 0.0241(3) Uani 1 1 d . .
H40 H 0.6261 0.3181 0.4121 0.036 Uiso 1 1 calc R U
H41 H 0.7225 0.3328 0.4690 0.036 Uiso 1 1 calc R U
H42 H 0.7816 0.2557 0.3932 0.036 Uiso 1 1 calc R U
Si6 Si 1.14232(4) 0.17029(4) 0.46298(2) 0.01697(9) Uani 1 1 d . .
C23 C 1.00589(15) 0.22381(15) 0.54156(9) 0.0224(3) Uani 1 1 d . .
H43 H 0.9236 0.2379 0.5179 0.034 Uiso 1 1 calc R U
H44 H 0.9928 0.3080 0.5545 0.034 Uiso 1 1 calc R U
H45 H 1.0300 0.1535 0.5934 0.034 Uiso 1 1 calc R U
C24 C 1.16392(17) 0.00853(15) 0.44295(10) 0.0278(3) Uani 1 1 d . .
H46 H 1.1569 -0.0484 0.4962 0.042 Uiso 1 1 calc R U
H47 H 1.2514 -0.0382 0.4186 0.042 Uiso 1 1 calc R U
H48 H 1.0948 0.0272 0.4035 0.042 Uiso 1 1 calc R U
C25 C 1.29305(15) 0.13278(16) 0.52276(10) 0.0259(3) Uani 1 1 d . .
H49 H 1.3011 0.0692 0.5763 0.039 Uiso 1 1 calc R U
H50 H 1.2841 0.2165 0.5340 0.039 Uiso 1 1 calc R U
H51 H 1.3724 0.0931 0.4891 0.039 Uiso 1 1 calc R U
Si7 Si 1.27496(4) 0.27663(4) 0.30612(3) 0.01814(10) Uani 1 1 d . .
C26 C 1.25056(16) 0.36961(17) 0.19311(10) 0.0295(4) Uani 1 1 d . .
H52 H 1.3368 0.3550 0.1683 0.044 Uiso 1 1 calc R U
H53 H 1.1939 0.4661 0.1902 0.044 Uiso 1 1 calc R U
H54 H 1.2083 0.3363 0.1617 0.044 Uiso 1 1 calc R U
C27 C 1.36695(16) 0.34008(18) 0.35712(12) 0.0321(4) Uani 1 1 d . .
H55 H 1.3875 0.2914 0.4160 0.048 Uiso 1 1 calc R U
H56 H 1.3118 0.4366 0.3551 0.048 Uiso 1 1 calc R U
H57 H 1.4496 0.3254 0.3269 0.048 Uiso 1 1 calc R U
C28 C 1.38607(15) 0.09452(15) 0.30675(10) 0.0261(3) Uani 1 1 d . .
H58 H 1.4616 0.0856 0.2699 0.039 Uiso 1 1 calc R U
H59 H 1.3365 0.0568 0.2864 0.039 Uiso 1 1 calc R U
H60 H 1.4184 0.0457 0.3644 0.039 Uiso 1 1 calc R U

loop_
_atom_site_aniso_label
_atom_site_aniso_U_11
_atom_site_aniso_U_22
_atom_site_aniso_U_33
_atom_site_aniso_U_23
_atom_site_aniso_U_13
_atom_site_aniso_U_12
Si1 0.01184(18) 0.01355(18) 0.01605(19) -0.00445(14) -0.00174(14) -0.00388(15)
Si2 0.0151(2) 0.0215(2) 0.0274(2) -0.01342(17) -0.00456(16) -0.00277(17)
C1 0.0131(6) 0.0135(6) 0.0162(7) -0.0037(5) -0.0009(5) -0.0045(5)
C2 0.0155(7) 0.0165(7) 0.0170(7) -0.0053(5) -0.0005(5) -0.0055(6)
C3 0.0163(7) 0.0157(7) 0.0181(7) -0.0048(5) -0.0019(5) -0.0070(6)
C4 0.0123(6) 0.0141(6) 0.0165(7) -0.0036(5) -0.0017(5) -0.0051(5)
Si3 0.0187(2) 0.0203(2) 0.0259(2) -0.01039(17) -0.00119(16) -0.00409(17)
C5 0.0147(7) 0.0159(7) 0.0199(7) -0.0083(6) -0.0011(5) -0.0027(6)
C6 0.0225(8) 0.0179(7) 0.0207(7) -0.0085(6) 0.0021(6) -0.0061(6)
C7 0.0281(8) 0.0225(8) 0.0170(7) -0.0058(6) -0.0040(6) -0.0038(7)
C8 0.0195(8) 0.0271(8) 0.0268(8) -0.0126(7) -0.0059(6) -0.0033(6)
C9 0.0191(7) 0.0269(8) 0.0288(8) -0.0113(7) 0.0014(6) -0.0108(6)
C10 0.0203(7) 0.0184(7) 0.0209(7) -0.0076(6) -0.0005(6) -0.0063(6)
C11 0.0350(9) 0.0333(9) 0.0249(8) -0.0098(7) 0.0083(7) -0.0178(8)
C12 0.0283(9) 0.0465(11) 0.0387(10) -0.0155(8) -0.0133(8) -0.0086(8)
C13 0.0362(9) 0.0330(9) 0.0253(8) -0.0021(7) -0.0026(7) -0.0199(8)
C14 0.0284(9) 0.0377(10) 0.0333(9) -0.0128(8) 0.0069(7) -0.0113(8)
C15 0.0324(9) 0.0318(9) 0.0442(10) -0.0239(8) -0.0033(8) -0.0070(8)
C16 0.0302(9) 0.0202(8) 0.0382(10) -0.0080(7) -0.0031(7) -0.0034(7)
Si4 0.01635(19) 0.01359(19) 0.0184(2) -0.00171(15) -0.00065(15) -0.00493(16)
C17 0.0323(9) 0.0266(8) 0.0188(7) -0.0010(6) -0.0018(6) -0.0142(7)
C18 0.0250(8) 0.0163(7) 0.0360(9) -0.0010(6) -0.0001(7) -0.0029(6)
C19 0.0280(8) 0.0208(8) 0.0295(8) -0.0010(6) -0.0016(7) -0.0126(7)
Si5 0.01218(19) 0.0183(2) 0.0173(2) -0.00343(15) 0.00006(14) -0.00560(16)
C20 0.0185(7) 0.0302(8) 0.0262(8) -0.0112(7) 0.0044(6) -0.0071(7)
C21 0.0160(7) 0.0244(8) 0.0233(8) -0.0040(6) -0.0025(6) -0.0079(6)
C22 0.0211(8) 0.0268(8) 0.0242(8) 0.0001(6) -0.0003(6) -0.0134(7)
Si6 0.01665(19) 0.01591(19) 0.01668(19) -0.00105(15) -0.00361(15) -0.00661(16)
C23 0.0226(8) 0.0255(8) 0.0178(7) -0.0003(6) -0.0019(6) -0.0117(6)
C24 0.0370(9) 0.0193(8) 0.0260(8) -0.0006(6) -0.0034(7) -0.0135(7)
C25 0.0205(8) 0.0297(8) 0.0215(8) -0.0009(6) -0.0068(6) -0.0075(7)
Si7 0.01257(19) 0.0188(2) 0.0224(2) -0.00503(16) 0.00119(15) -0.00667(16)
C26 0.0241(8) 0.0290(8) 0.0279(8) -0.0027(7) 0.0079(7) -0.0091(7)
C27 0.0242(8) 0.0383(10) 0.0433(10) -0.0133(8) 0.0028(7) -0.0206(8)
C28 0.0179(7) 0.0241(8) 0.0313(9) -0.0084(7) 0.0025(6) -0.0050(6)

loop_
_atom_type_symbol
_atom_type_description
_atom_type_scat_dispersion_real
_atom_type_scat_dispersion_imag
_atom_type_scat_source
C C 0.0033 0.0016 'International Tables Vol C Tables 4.2.6.8 and 6.1.1.4'
H H 0.0000 0.0000 'International Tables Vol C Tables 4.2.6.8 and 6.1.1.4'
Si Si 0.0817 0.0704 'International Tables Vol C Tables 4.2.6.8 and 6.1.1.4'

loop_
_geom_angle_atom_site_label_1
_geom_angle_atom_site_label_2
_geom_angle_atom_site_label_3
_geom_angle
C4 Si1 C1 100.15(6)
C4 Si1 Si2 127.44(4)
C1 Si1 Si2 131.92(4)
C5 Si2 Si1 121.11(5)
C5 Si2 Si3 105.44(4)
Si1 Si2 Si3 131.47(2)
C2 C1 Si1 100.60(8)
C2 C1 Si5 108.05(9)
Si1 C1 Si5 113.56(7)
C2 C1 Si4 109.84(9)
Si1 C1 Si4 113.80(7)
Si5 C1 Si4 110.40(7)
C3 C2 C1 111.36(11)
C2 C3 C4 111.36(11)
C3 C4 Si1 100.44(8)
C3 C4 Si7 108.21(9)
Si1 C4 Si7 111.88(7)
C3 C4 Si6 109.28(9)
Si1 C4 Si6 115.55(7)
Si7 C4 Si6 110.77(7)
C15 Si3 C16 106.31(8)
C15 Si3 C14 107.13(9)
C16 Si3 C14 110.33(8)
C15 Si3 Si2 103.12(6)
C16 Si3 Si2 115.12(6)
C14 Si3 Si2 113.96(6)
C6 C5 C10 117.98(13)
C6 C5 Si2 121.83(11)
C10 C5 Si2 119.74(11)
C7 C6 C5 119.80(14)
C7 C6 C11 117.41(14)
C5 C6 C11 122.63(13)
C8 C7 C6 122.28(14)
C7 C8 C9 117.70(14)
C7 C8 C12 121.35(15)
C9 C8 C12 120.92(15)
C8 C9 C10 122.00(14)
C9 C10 C5 120.07(14)
C9 C10 C13 117.31(14)
C5 C10 C13 122.58(13)
C17 Si4 C19 108.03(7)
C17 Si4 C18 108.40(8)
C19 Si4 C18 101.97(7)
C17 Si4 C1 111.81(7)
C19 Si4 C1 113.46(7)
C18 Si4 C1 112.59(7)
C21 Si5 C22 108.69(7)
C21 Si5 C20 109.73(7)
C22 Si5 C20 103.63(7)
C21 Si5 C1 111.72(6)
C22 Si5 C1 111.72(6)
C20 Si5 C1 111.04(7)
C24 Si6 C23 107.18(7)
C24 Si6 C25 107.93(7)
C23 Si6 C25 103.21(7)
C24 Si6 C4 113.19(7)
C23 Si6 C4 113.21(6)
C25 Si6 C4 111.50(7)
C28 Si7 C26 107.02(7)
C28 Si7 C27 108.20(8)
C26 Si7 C27 105.33(8)
C28 Si7 C4 112.23(7)
C26 Si7 C4 113.02(7)
C27 Si7 C4 110.68(7)

loop_
_geom_bond_atom_site_label_1
_geom_bond_atom_site_label_2
_geom_bond_distance
Si1 C4 1.9029(14)
Si1 C1 1.9074(14)
Si1 Si2 2.1794(6)
Si2 C5 1.9024(14)
Si2 Si3 2.3560(6)
C1 C2 1.5734(18)
C1 Si5 1.9079(14)
C1 Si4 1.9109(14)
C2 C3 1.5385(19)
C3 C4 1.5760(18)
C4 Si7 1.9056(14)
C4 Si6 1.9100(14)
Si3 C15 1.8700(17)
Si3 C16 1.8710(17)
Si3 C14 1.8781(18)
C5 C6 1.411(2)
C5 C10 1.412(2)
C6 C7 1.394(2)
C6 C11 1.509(2)
C7 C8 1.382(2)
C8 C9 1.389(2)
C8 C12 1.510(2)
C9 C10 1.390(2)
C10 C13 1.509(2)
Si4 C17 1.8629(16)
Si4 C19 1.8747(16)
Si4 C18 1.8774(16)
Si5 C21 1.8678(15)
Si5 C22 1.8750(15)
Si5 C20 1.8796(15)
Si6 C24 1.8652(16)
Si6 C23 1.8768(15)
Si6 C25 1.8823(15)
Si7 C28 1.8692(16)
Si7 C26 1.8752(16)
Si7 C27 1.8764(16)

loop_
_geom_torsion_atom_site_label_1
_geom_torsion_atom_site_label_2
_geom_torsion_atom_site_label_3
_geom_torsion_atom_site_label_4
_geom_torsion
Si1 C1 C2 C3 32.16(12)
Si5 C1 C2 C3 151.41(9)
Si4 C1 C2 C3 -88.10(11)
C1 C2 C3 C4 -46.22(15)
C2 C3 C4 Si1 33.05(12)
C2 C3 C4 Si7 150.41(9)
C2 C3 C4 Si6 -88.89(11)
C10 C5 C6 C7 4.8(2)
Si2 C5 C6 C7 177.00(11)
C10 C5 C6 C11 -170.61(13)
Si2 C5 C6 C11 1.59(19)
C5 C6 C7 C8 -3.0(2)
C11 C6 C7 C8 172.65(14)
C6 C7 C8 C9 -0.4(2)
C6 C7 C8 C12 -178.58(14)
C7 C8 C9 C10 1.8(2)
C12 C8 C9 C10 -179.94(14)
C8 C9 C10 C5 0.1(2)
C8 C9 C10 C13 -177.80(14)
C6 C5 C10 C9 -3.4(2)
Si2 C5 C10 C9 -175.77(11)
C6 C5 C10 C13 174.38(14)
Si2 C5 C10 C13 2.01(19)
